data_7062659
loop_
_publ_author_name
'Mautner, Franz A.'
'Fischer, Roland C.'
'Torvisco, Ana'
'Nakashima, Kai'
'Handa, Makoto'
'Mikuriya, Masahiro'
'Salem, Nahed M. H.'
'Overby, Gabriel J.'
'Maier, Madison R.'
'Louka, Febee R.'
'Massoud, Salah S.'

_publ_section_title
;
 Structure and magnetic characterization of some bicompartmental [N6O2]
 divalent metal(ii) complexes using bis(phenolato) ligands bearing two
 pendant bis(pyridyl) amine arms
;
_journal_issue 33
_journal_name_full 'New Journal of Chemistry'
_journal_page_first 15638
_journal_page_last 15649
_journal_paper_doi 10.1039/D3NJ02380J
_journal_volume 47
_journal_year 2023
_chemical_formula_moiety 'C39 H34 Cl2 Cu2 N12 O2, 2(H2 O), N O3'
_chemical_formula_sum 'C39 H38 Cl2 Cu2 N13 O7'
_chemical_formula_weight 998.80
_space_group_crystal_system monoclinic
_space_group_IT_number 14
_space_group_name_Hall '-P 2yn'
_space_group_name_H-M_alt 'P 1 21/n 1'
_atom_sites_solution_hydrogens mixed
_atom_sites_solution_primary direct
_audit_creation_date 2023-04-05
_audit_creation_method
;
Olex2 1.5
(compiled 2023.03.06 svn.rbb2c1857 for OlexSys, GUI svn.r6748)
;
_audit_update_record
;
2023-05-20 deposited with the CCDC.	2023-07-20 downloaded from the CCDC.
;
_cell_angle_alpha 90
_cell_angle_beta 102.888(3)
_cell_angle_gamma 90
_cell_formula_units_Z 8
_cell_length_a 14.4530(8)
_cell_length_b 23.7277(15)
_cell_length_c 25.4316(16)
_cell_measurement_reflns_used 9967
_cell_measurement_temperature 100.00
_cell_measurement_theta_max 27.348
_cell_measurement_theta_min 2.377
_cell_volume 8501.7(9)
_computing_cell_refinement 'SAINT V8.38A (Bruker, 2018)'
_computing_data_reduction 'SAINT V8.38A (Bruker, 2018)'
_computing_molecular_graphics 'Olex2 1.5 (Dolomanov et al., 2009)'
_computing_publication_material 'Olex2 1.5 (Dolomanov et al., 2009)'
_computing_structure_refinement 'XL  (Sheldrick, 2008)'
_computing_structure_solution 'SHELXS  (Sheldrick, 2008)'
_diffrn_ambient_temperature 100.00
_diffrn_measured_fraction_theta_full 0.996
_diffrn_measured_fraction_theta_max 0.997
_diffrn_measurement_device_type 'Bruker APEX-II CCD'
_diffrn_measurement_method '\f and \w scans'
_diffrn_radiation_type MoK\a
_diffrn_radiation_wavelength 0.71073
_diffrn_reflns_av_R_equivalents 0.1326
_diffrn_reflns_av_unetI/netI 0.0946
_diffrn_reflns_Laue_measured_fraction_full 0.996
_diffrn_reflns_Laue_measured_fraction_max 0.997
_diffrn_reflns_limit_h_max 17
_diffrn_reflns_limit_h_min -16
_diffrn_reflns_limit_k_max 29
_diffrn_reflns_limit_k_min -29
_diffrn_reflns_limit_l_max 31
_diffrn_reflns_limit_l_min -31
_diffrn_reflns_number 141439
_diffrn_reflns_point_group_measured_fraction_full 0.996
_diffrn_reflns_point_group_measured_fraction_max 0.997
_diffrn_reflns_theta_full 25.242
_diffrn_reflns_theta_max 26.000
_diffrn_reflns_theta_min 1.188
_diffrn_source_current 0.87
_diffrn_source_power 0.0435
_diffrn_source_voltage 50.0
_diffrn_standards_number 0
_exptl_absorpt_coefficient_mu 1.192
_exptl_absorpt_correction_T_max 0.7456
_exptl_absorpt_correction_T_min 0.5556
_exptl_absorpt_correction_type multi-scan
_exptl_absorpt_process_details
;
SADABS-2016/2 (Bruker,2016/2) was used for absorption correction.
wR2(int) was 0.1691 before and 0.0932 after correction.
The Ratio of minimum to maximum transmission is 0.7452.
The \l/2 correction factor is Not present.
;
_exptl_crystal_colour green
_exptl_crystal_colour_primary green
_exptl_crystal_density_diffrn 1.561
_exptl_crystal_description Block
_exptl_crystal_F_000 4088
_exptl_crystal_size_max 0.11
_exptl_crystal_size_mid 0.06
_exptl_crystal_size_min 0.04
_refine_diff_density_max 1.675
_refine_diff_density_min -1.353
_refine_diff_density_rms 0.136
_refine_ls_extinction_method none
_refine_ls_goodness_of_fit_ref 1.098
_refine_ls_hydrogen_treatment constr
_refine_ls_matrix_type full
_refine_ls_number_parameters 1147
_refine_ls_number_reflns 16649
_refine_ls_number_restraints 84
_refine_ls_restrained_S_all 1.101
_refine_ls_R_factor_all 0.1267
_refine_ls_R_factor_gt 0.0827
_refine_ls_shift/su_max 0.001
_refine_ls_shift/su_mean 0.000
_refine_ls_structure_factor_coef Fsqd
_refine_ls_weighting_details 'w=1/[\s^2^(Fo^2^)+(0.0295P)^2^+92.3483P] where P=(Fo^2^+2Fc^2^)/3'
_refine_ls_weighting_scheme calc
_refine_ls_wR_factor_gt 0.1698
_refine_ls_wR_factor_ref 0.1907
_reflns_Friedel_coverage 0.000
_reflns_number_gt 11407
_reflns_number_total 16649
_reflns_threshold_expression 'I > 2\s(I)'
_cod_data_source_file d3nj02380j2.cif
_cod_data_source_block rf2461a_0m
_cod_depositor_comments 'Adding full bibliography for 7062656--7062659.cif.'
_cod_database_code 7062659
_shelx_shelxl_version_number 2018/3
_shelx_space_group_comment
;
The symmetry employed for this shelxl refinement is uniquely defined
by the following loop, which should always be used as a source of
symmetry information in preference to the above space-group names.
They are only intended as comments.
;
_shelx_estimated_absorpt_t_max 0.954
_shelx_estimated_absorpt_t_min 0.880
_olex2_refinement_description
;
1. Fixed Uiso
 At 1.2 times of:
  All C(H) groups, All C(H,H) groups
 At 1.5 times of:
  All O(H,H) groups
2. Uiso/Uaniso restraints and constraints
Uanis(C11) \\sim Ueq, Uanis(C10) \\sim Ueq, Uanis(C42) \\sim Ueq, Uanis(N6)
\\sim Ueq, Uanis(C43) \\sim Ueq, Uanis(C17) \\sim Ueq, Uanis(N4) \\sim Ueq,
Uanis(C35) \\sim Ueq, Uanis(C40) \\sim Ueq, Uanis(C64) \\sim Ueq, Uanis(C9)
\\sim Ueq, Uanis(C15) \\sim Ueq, Uanis(C65) \\sim Ueq, Uanis(C66) \\sim Ueq:
with sigma of 0.005 and sigma for terminal atoms of 0.02
3.a Free rotating group:
 O11(H11A,H11B), O12(H12A,H12B), O13(H13A,H13B), O14(H14A,H14B)
3.b Secondary CH2 refined with riding coordinates:
 C1(H1A,H1B), C15(H15A,H15B), C16(H16A,H16B), C22(H22A,H22B), C28(H28A,H28B),
 C34(H34A,H34B), C40(H40A,H40B), C47(H47A,H47B), C54(H54A,H54B), C55(H55A,H55B),
  C61(H61A,H61B), C67(H67A,H67B), C73(H73A,H73B), C8(H8A,H8B)
3.c Aromatic/amide H refined with riding coordinates:
 C12(H12), C14(H14), C18(H18), C19(H19), C20(H20), C21(H21), C24(H24),
 C25(H25), C26(H26), C27(H27), C30(H30), C31(H31), C32(H32), C33(H33), C36(H36),
  C37(H37), C38(H38), C39(H39), C44(H44), C46(H46), C51(H51), C53(H53),
 C57(H57), C58(H58), C59(H59), C60(H60), C63(H63), C64(H64), C65(H65), C66(H66),
  C69(H69), C70(H70), C71(H71), C72(H72), C75(H75), C76(H76), C77(H77),
 C78(H78), C5(H5), C7(H7)
;
_olex2_submission_special_instructions 'No special instructions were received'

loop_
_space_group_symop_operation_xyz
'x, y, z'
'-x+1/2, y+1/2, -z+1/2'
'-x, -y, -z'
'x-1/2, -y-1/2, z-1/2'

loop_
_atom_site_label
_atom_site_type_symbol
_atom_site_fract_x
_atom_site_fract_y
_atom_site_fract_z
_atom_site_U_iso_or_equiv
_atom_site_adp_type
_atom_site_occupancy
_atom_site_site_symmetry_order
_atom_site_calc_flag
_atom_site_refinement_flags_posn
_atom_site_refinement_flags_adp
_atom_site_refinement_flags_occupancy
_atom_site_disorder_assembly
_atom_site_disorder_group
Cu1 Cu 0.54794(5) 0.71818(3) 0.25441(3) 0.01355(18) Uani 1 1 d . . . . .
Cl1 Cl 0.43675(13) 0.48876(8) 0.40464(7) 0.0265(4) Uani 1 1 d . . . . .
O1 O 0.4109(3) 0.69259(19) 0.27285(17) 0.0165(10) Uani 1 1 d . . . . .
N1 N 0.6251(4) 0.7007(2) 0.3310(2) 0.0144(12) Uani 1 1 d . . . . .
C1 C 0.5585(5) 0.6872(3) 0.3662(3) 0.0165(14) Uani 1 1 d . . . . .
H1A H 0.519218 0.720904 0.368601 0.020 Uiso 1 1 calc R U . . .
H1B H 0.596053 0.679044 0.403023 0.020 Uiso 1 1 calc R U . . .
O11 O 0.0294(4) 0.4526(3) 0.5361(3) 0.0475(16) Uani 1 1 d G . . . .
H11A H 0.046371 0.486975 0.530739 0.071 Uiso 1 1 d G U . . .
H11B H 0.081489 0.436386 0.553076 0.071 Uiso 1 1 d G U . . .
N11 N 0.4173(4) 0.7896(3) 0.4165(2) 0.0198(13) Uani 1 1 d . . . . .
C11 C 0.0803(4) 0.6973(3) 0.2575(2) 0.0139(14) Uani 1 1 d . U . . .
O12 O 0.1100(4) 0.1854(3) 0.5860(2) 0.0406(14) Uani 1 1 d G . . . .
H12A H 0.122715 0.217640 0.572973 0.061 Uiso 1 1 d G U . . .
H12B H 0.132642 0.160448 0.567178 0.061 Uiso 1 1 d G U . . .
N12 N 0.4691(4) 0.8210(3) 0.4436(2) 0.0276(15) Uani 1 1 d . . . . .
C12 C 0.0034(5) 0.6600(3) 0.2418(2) 0.0202(16) Uani 1 1 d . . . . .
H12 H -0.059189 0.671949 0.242095 0.024 Uiso 1 1 calc R U . . .
O13 O 0.1508(5) 0.0949(3) 0.6722(2) 0.0474(16) Uani 1 1 d G . . . .
H13A H 0.149342 0.074304 0.643699 0.071 Uiso 1 1 d G U . . .
H13B H 0.152218 0.129375 0.660880 0.071 Uiso 1 1 d G U . . .
N13 N 0.6025(4) 0.8002(3) 0.5655(2) 0.0210(13) Uani 1 1 d . . . . .
C13 C 0.0194(5) 0.6066(3) 0.2263(3) 0.0259(18) Uani 1 1 d . . . . .
O14 O 0.1497(5) 0.0677(3) 0.3957(2) 0.0494(16) Uani 1 1 d G . . . .
H14A H 0.157830 0.052154 0.427347 0.074 Uiso 1 1 d G U . . .
H14B H 0.146006 0.103610 0.401797 0.074 Uiso 1 1 d G U . . .
N14 N 0.4706(4) 0.8793(3) 0.5564(2) 0.0303(16) Uani 1 1 d . . . . .
C14 C 0.1094(5) 0.5883(3) 0.2236(3) 0.0257(17) Uani 1 1 d . . . . .
H14 H 0.118428 0.550992 0.212056 0.031 Uiso 1 1 calc R U . . .
N15 N 0.4863(4) 0.7167(3) 0.5231(2) 0.0249(14) Uani 1 1 d . . . . .
C15 C 0.0651(5) 0.7560(3) 0.2737(2) 0.0176(14) Uani 1 1 d . U . . .
H15A H -0.002091 0.766336 0.258916 0.021 Uiso 1 1 calc R U . . .
H15B H 0.104902 0.781532 0.257210 0.021 Uiso 1 1 calc R U . . .
N16 N 0.0769(4) 0.7076(2) 0.5728(2) 0.0140(12) Uani 1 1 d . . . . .
C16 C 0.6762(5) 0.7536(3) 0.3512(3) 0.0196(15) Uani 1 1 d . . . . .
H16A H 0.736632 0.755374 0.339042 0.023 Uiso 1 1 calc R U . . .
H16B H 0.691520 0.753562 0.391145 0.023 Uiso 1 1 calc R U . . .
N17 N 0.1412(4) 0.8086(2) 0.6115(2) 0.0166(12) Uani 1 1 d . . . . .
C17 C 0.6168(4) 0.8043(3) 0.3308(3) 0.0153(14) Uani 1 1 d . U . . .
N18 N 0.1287(4) 0.6526(2) 0.6667(2) 0.0136(12) Uani 1 1 d . . . . .
C18 C 0.6286(5) 0.8565(3) 0.3561(3) 0.0228(16) Uani 1 1 d . . . . .
H18 H 0.674413 0.861532 0.388947 0.027 Uiso 1 1 calc R U . . .
N19 N 0.3224(4) 0.7935(4) 0.5277(3) 0.047(2) Uani 1 1 d . . . . .
C19 C 0.5733(5) 0.9005(3) 0.3332(3) 0.0264(17) Uani 1 1 d . . . . .
H19 H 0.582073 0.936782 0.349309 0.032 Uiso 1 1 calc R U . . .
N20 N 0.2643(4) 0.7968(2) 0.4867(2) 0.0162(12) Uani 1 1 d . . . . .
C20 C 0.5047(5) 0.8923(3) 0.2865(3) 0.0228(16) Uani 1 1 d . . . . .
H20 H 0.464161 0.922308 0.270875 0.027 Uiso 1 1 calc R U . . .
N21 N 0.2041(4) 0.7991(3) 0.4494(2) 0.0291(15) Uani 1 1 d . . . . .
C21 C 0.4963(5) 0.8394(3) 0.2629(3) 0.0200(15) Uani 1 1 d . . . . .
H21 H 0.449831 0.833576 0.230516 0.024 Uiso 1 1 calc R U . . .
Cu2 Cu 0.23092(5) 0.76111(4) 0.36115(3) 0.01472(19) Uani 1 1 d . . . . .
Cl2 Cl -0.07688(14) 0.55964(9) 0.20898(8) 0.0394(5) Uani 1 1 d . . . . .
O2 O 0.2431(3) 0.71751(19) 0.27183(17) 0.0165(10) Uani 1 1 d . . . . .
N2 N 0.5515(4) 0.7963(2) 0.2842(2) 0.0167(12) Uani 1 1 d . . . . .
C2 C 0.4936(5) 0.6380(3) 0.3474(3) 0.0158(14) Uani 1 1 d . . . . .
N22 N 0.2059(4) 0.7617(2) 0.7211(2) 0.0190(13) Uani 1 1 d . . . . .
C22 C 0.6904(5) 0.6535(3) 0.3269(3) 0.0200(15) Uani 1 1 d . . . . .
H22A H 0.707485 0.633321 0.361810 0.024 Uiso 1 1 calc R U . . .
H22B H 0.749408 0.668420 0.318505 0.024 Uiso 1 1 calc R U . . .
N23 N 0.2766(4) 0.7442(3) 0.7483(2) 0.0220(14) Uani 1 1 d . . . . .
C23 C 0.6434(4) 0.6132(3) 0.2832(3) 0.0166(14) Uani 1 1 d . . . . .
N24 N 0.3437(4) 0.7274(4) 0.7785(2) 0.042(2) Uani 1 1 d . . . . .
C24 C 0.6646(5) 0.5569(3) 0.2835(3) 0.0251(17) Uani 1 1 d . . . . .
H24 H 0.709080 0.540973 0.312936 0.030 Uiso 1 1 calc R U . . .
N25 N 0.1579(4) 0.3212(3) 0.5392(2) 0.0294(16) Uani 1 1 d . . . . .
C25 C 0.6210(5) 0.5232(3) 0.2406(3) 0.0276(17) Uani 1 1 d . . . . .
H25 H 0.635756 0.484249 0.239957 0.033 Uiso 1 1 calc R U . . .
N26 N 0.2071(6) 0.0596(3) 0.5355(3) 0.0465(19) Uani 1 1 d . . . . .
C26 C 0.5555(5) 0.5475(3) 0.1988(3) 0.0240(16) Uani 1 1 d . . . . .
H26 H 0.523704 0.525149 0.169208 0.029 Uiso 1 1 calc R U . . .
C27 C 0.5368(5) 0.6045(3) 0.2003(3) 0.0180(15) Uani 1 1 d . . . . .
H27 H 0.492438 0.620926 0.171115 0.022 Uiso 1 1 calc R U . . .
C28 C 0.0593(5) 0.8240(3) 0.3435(3) 0.0239(16) Uani 1 1 d . . . . .
H28A H 0.047858 0.827007 0.380393 0.029 Uiso 1 1 calc R U . . .
H28B H -0.000347 0.833708 0.317498 0.029 Uiso 1 1 calc R U . . .
C29 C 0.1362(5) 0.8644(3) 0.3374(3) 0.0242(17) Uani 1 1 d . . . . .
C30 C 0.1195(7) 0.9212(4) 0.3326(4) 0.043(2) Uani 1 1 d . . . . .
H30 H 0.057413 0.935559 0.330504 0.051 Uiso 1 1 calc R U . . .
C31 C 0.1929(8) 0.9572(4) 0.3309(4) 0.058(3) Uani 1 1 d . . . . .
H31 H 0.183385 0.996834 0.329530 0.070 Uiso 1 1 calc R U . . .
Cu3 Cu 0.45996(6) 0.79644(4) 0.54128(3) 0.0263(2) Uani 1 1 d . . . . .
Cl3 Cl 0.78463(13) 0.59574(9) 0.68446(9) 0.0382(5) Uani 1 1 d . . . . .
O3 O 0.4544(3) 0.74729(19) 0.63445(17) 0.0180(10) Uani 1 1 d . . . . .
N3 N 0.5791(4) 0.6378(2) 0.2418(2) 0.0138(12) Uani 1 1 d . . . . .
C3 C 0.4199(4) 0.6446(3) 0.3003(3) 0.0156(14) Uani 1 1 d . . . . .
C32 C 0.2818(7) 0.9344(4) 0.3313(4) 0.047(2) Uani 1 1 d . . . . .
H32 H 0.333395 0.958135 0.328493 0.057 Uiso 1 1 calc R U . . .
C33 C 0.2940(6) 0.8768(3) 0.3358(3) 0.0303(18) Uani 1 1 d . . . . .
H33 H 0.354505 0.861099 0.335862 0.036 Uiso 1 1 calc R U . . .
C34 C 0.0438(5) 0.7240(3) 0.3635(3) 0.0206(16) Uani 1 1 d . . . . .
H34A H -0.018851 0.712650 0.341405 0.025 Uiso 1 1 calc R U . . .
H34B H 0.033783 0.740950 0.397337 0.025 Uiso 1 1 calc R U . . .
C35 C 0.1064(4) 0.6729(3) 0.3764(2) 0.0167(14) Uani 1 1 d . U . . .
C36 C 0.0730(5) 0.6199(3) 0.3850(3) 0.0227(16) Uani 1 1 d . . . . .
H36 H 0.006810 0.613767 0.380955 0.027 Uiso 1 1 calc R U . . .
C37 C 0.1361(5) 0.5758(3) 0.3996(3) 0.0276(17) Uani 1 1 d . . . . .
H37 H 0.114371 0.539485 0.406920 0.033 Uiso 1 1 calc R U . . .
C38 C 0.2313(5) 0.5858(3) 0.4034(3) 0.0241(16) Uani 1 1 d . . . . .
H38 H 0.276029 0.556105 0.412750 0.029 Uiso 1 1 calc R U . . .
C39 C 0.2616(5) 0.6394(3) 0.3935(3) 0.0209(16) Uani 1 1 d . . . . .
H39 H 0.327201 0.645707 0.395566 0.025 Uiso 1 1 calc R U . . .
C40 C 0.6298(5) 0.7907(3) 0.6259(2) 0.0190(15) Uani 1 1 d . U . . .
H40A H 0.697087 0.801639 0.639155 0.023 Uiso 1 1 calc R U . . .
H40B H 0.590909 0.815801 0.643386 0.023 Uiso 1 1 calc R U . . .
C41 C 0.6174(4) 0.7312(3) 0.6429(2) 0.0195(15) Uani 1 1 d . . . . .
C42 C 0.5277(4) 0.7107(3) 0.6478(2) 0.0154(14) Uani 1 1 d . U . . .
C43 C 0.5196(4) 0.6560(3) 0.6683(2) 0.0173(14) Uani 1 1 d . U . . .
C44 C 0.6000(5) 0.6219(3) 0.6803(3) 0.0229(16) Uani 1 1 d . . . . .
H44 H 0.595531 0.584872 0.693690 0.028 Uiso 1 1 calc R U . . .
C45 C 0.6872(5) 0.6417(3) 0.6729(3) 0.0251(18) Uani 1 1 d . . . . .
C46 C 0.6966(5) 0.6956(3) 0.6557(3) 0.0221(16) Uani 1 1 d . . . . .
H46 H 0.757014 0.708881 0.652413 0.026 Uiso 1 1 calc R U . . .
C47 C 0.4290(5) 0.6338(3) 0.6805(3) 0.0194(15) Uani 1 1 d . . . . .
H47A H 0.403045 0.662776 0.701241 0.023 Uiso 1 1 calc R U . . .
H47B H 0.444444 0.600197 0.703989 0.023 Uiso 1 1 calc R U . . .
C48 C 0.3523(4) 0.6177(3) 0.6316(2) 0.0162(14) Uani 1 1 d . . . . .
C49 C 0.2863(4) 0.6590(3) 0.6081(2) 0.0112(13) Uani 1 1 d . . . . .
C50 C 0.2127(4) 0.6442(3) 0.5635(2) 0.0132(14) Uani 1 1 d . . . . .
C51 C 0.2072(4) 0.5903(3) 0.5432(3) 0.0191(15) Uani 1 1 d . . . . .
H51 H 0.158185 0.580591 0.513064 0.023 Uiso 1 1 calc R U . . .
C52 C 0.2728(5) 0.5504(3) 0.5667(3) 0.0233(16) Uani 1 1 d . . . . .
C53 C 0.3447(5) 0.5634(3) 0.6113(3) 0.0189(15) Uani 1 1 d . . . . .
H53 H 0.388337 0.535177 0.627643 0.023 Uiso 1 1 calc R U . . .
C54 C 0.1440(4) 0.6895(3) 0.5383(2) 0.0128(13) Uani 1 1 d . . . . .
H54A H 0.106426 0.675583 0.503361 0.015 Uiso 1 1 calc R U . . .
H54B H 0.180452 0.722756 0.530945 0.015 Uiso 1 1 calc R U . . .
C55 C 0.6329(5) 0.8571(3) 0.5532(3) 0.0248(17) Uani 1 1 d . . . . .
H55A H 0.640331 0.858439 0.515469 0.030 Uiso 1 1 calc R U . . .
H55B H 0.695064 0.866018 0.577233 0.030 Uiso 1 1 calc R U . . .
C56 C 0.5600(5) 0.9004(4) 0.5611(3) 0.0305(19) Uani 1 1 d . . . . .
C57 C 0.5799(7) 0.9572(4) 0.5679(3) 0.043(2) Uani 1 1 d . . . . .
H57 H 0.642806 0.970552 0.571137 0.052 Uiso 1 1 calc R U . . .
C58 C 0.5083(8) 0.9936(5) 0.5701(4) 0.057(3) Uani 1 1 d . . . . .
H58 H 0.521164 1.032801 0.574788 0.068 Uiso 1 1 calc R U . . .
C59 C 0.4173(8) 0.9739(5) 0.5654(4) 0.057(3) Uani 1 1 d . . . . .
H59 H 0.366754 0.999072 0.566595 0.068 Uiso 1 1 calc R U . . .
C60 C 0.4008(6) 0.9162(4) 0.5588(3) 0.044(2) Uani 1 1 d . . . . .
H60 H 0.338209 0.902393 0.555868 0.053 Uiso 1 1 calc R U . . .
C61 C 0.6437(5) 0.7565(3) 0.5354(3) 0.0237(17) Uani 1 1 d . . . . .
H61A H 0.706999 0.745156 0.556569 0.028 Uiso 1 1 calc R U . . .
H61B H 0.651474 0.772181 0.500584 0.028 Uiso 1 1 calc R U . . .
C62 C 0.5797(5) 0.7065(3) 0.5255(3) 0.0224(16) Uani 1 1 d . . . . .
C63 C 0.6108(6) 0.6526(4) 0.5192(3) 0.0312(19) Uani 1 1 d . . . . .
H63 H 0.676080 0.645442 0.520883 0.037 Uiso 1 1 calc R U . . .
C64 C 0.5456(6) 0.6089(4) 0.5102(3) 0.0325(19) Uani 1 1 d . U . . .
H64 H 0.565636 0.571407 0.505770 0.039 Uiso 1 1 calc R U . . .
C65 C 0.4502(6) 0.6205(4) 0.5078(3) 0.036(2) Uani 1 1 d . U . . .
H65 H 0.404396 0.591135 0.501873 0.043 Uiso 1 1 calc R U . . .
C66 C 0.4240(5) 0.6746(3) 0.5140(3) 0.0292(18) Uani 1 1 d . U . . .
H66 H 0.358864 0.682658 0.511715 0.035 Uiso 1 1 calc R U . . .
C67 C 0.0226(5) 0.7573(3) 0.5463(3) 0.0186(15) Uani 1 1 d . . . . .
H67A H -0.039297 0.759478 0.556825 0.022 Uiso 1 1 calc R U . . .
H67B H 0.010283 0.753094 0.506655 0.022 Uiso 1 1 calc R U . . .
C68 C 0.0784(5) 0.8105(3) 0.5632(3) 0.0171(14) Uani 1 1 d . . . . .
C69 C 0.0674(5) 0.8593(3) 0.5324(3) 0.0288(18) Uani 1 1 d . . . . .
H69 H 0.024681 0.860149 0.498110 0.035 Uiso 1 1 calc R U . . .
C70 C 0.1197(6) 0.9068(3) 0.5523(3) 0.0326(19) Uani 1 1 d . . . . .
H70 H 0.112360 0.940816 0.532011 0.039 Uiso 1 1 calc R U . . .
C71 C 0.1817(6) 0.9041(3) 0.6012(3) 0.0299(18) Uani 1 1 d . . . . .
H71 H 0.217580 0.936433 0.615242 0.036 Uiso 1 1 calc R U . . .
C72 C 0.1924(5) 0.8551(3) 0.6300(3) 0.0226(16) Uani 1 1 d . . . . .
H72 H 0.236696 0.853541 0.663698 0.027 Uiso 1 1 calc R U . . .
C73 C 0.0141(5) 0.6608(3) 0.5814(3) 0.0199(15) Uani 1 1 d . . . . .
H73A H -0.002765 0.637401 0.548390 0.024 Uiso 1 1 calc R U . . .
H73B H -0.045192 0.676206 0.589011 0.024 Uiso 1 1 calc R U . . .
C74 C 0.0643(4) 0.6253(3) 0.6280(3) 0.0150(14) Uani 1 1 d . . . . .
C75 C 0.0461(5) 0.5681(3) 0.6319(3) 0.0279(17) Uani 1 1 d . . . . .
H75 H 0.001242 0.549649 0.604253 0.034 Uiso 1 1 calc R U . . .
C76 C 0.0941(6) 0.5384(3) 0.6764(3) 0.0343(19) Uani 1 1 d . . . . .
H76 H 0.081857 0.499432 0.679971 0.041 Uiso 1 1 calc R U . . .
C77 C 0.1608(6) 0.5664(3) 0.7161(3) 0.0307(19) Uani 1 1 d . . . . .
H77 H 0.195022 0.546835 0.746929 0.037 Uiso 1 1 calc R U . . .
C78 C 0.1756(5) 0.6230(3) 0.7093(3) 0.0210(16) Uani 1 1 d . . . . .
H78 H 0.221208 0.641978 0.736056 0.025 Uiso 1 1 calc R U . . .
Cu4 Cu 0.15261(5) 0.73278(3) 0.64687(3) 0.01245(18) Uani 1 1 d . . . . .
Cl4 Cl 0.26532(14) 0.48148(9) 0.54136(10) 0.0451(6) Uani 1 1 d . . . . .
O4 O 0.2907(3) 0.71085(19) 0.62820(17) 0.0160(10) Uani 1 1 d . . . . .
N4 N 0.0878(4) 0.7657(2) 0.3337(2) 0.0154(12) Uani 1 1 d . U . . .
C4 C 0.3583(5) 0.5990(3) 0.2835(3) 0.0186(15) Uani 1 1 d . . . . .
O5 O 0.1730(5) 0.3684(3) 0.5238(4) 0.078(3) Uani 1 1 d . . . . .
N5 N 0.2228(4) 0.8427(2) 0.3400(2) 0.0190(13) Uani 1 1 d . . . . .
C5 C 0.3650(5) 0.5502(3) 0.3151(3) 0.0194(15) Uani 1 1 d . . . . .
H5 H 0.321525 0.520062 0.304674 0.023 Uiso 1 1 calc R U . . .
O6 O 0.1016(6) 0.3127(4) 0.5678(3) 0.098(4) Uani 1 1 d . . . . .
N6 N 0.2008(4) 0.6824(2) 0.3811(2) 0.0156(12) Uani 1 1 d . U . . .
C6 C 0.4350(5) 0.5464(3) 0.3616(3) 0.0221(16) Uani 1 1 d . . . . .
O7 O 0.1991(4) 0.2809(3) 0.5251(3) 0.0470(16) Uani 1 1 d . . . . .
N7 N 0.4896(4) 0.7426(2) 0.1791(2) 0.0147(12) Uani 1 1 d . . . . .
C7 C 0.5012(5) 0.5890(3) 0.3779(3) 0.0186(15) Uani 1 1 d . . . . .
H7 H 0.550481 0.584763 0.409295 0.022 Uiso 1 1 calc R U . . .
O8 O 0.1979(5) 0.1110(3) 0.5226(3) 0.0585(19) Uani 1 1 d . . . . .
N8 N 0.4236(4) 0.7183(2) 0.1511(2) 0.0174(12) Uani 1 1 d . . . . .
C8 C 0.2834(5) 0.6047(3) 0.2317(3) 0.0222(16) Uani 1 1 d . . . . .
H8A H 0.275240 0.567520 0.213482 0.027 Uiso 1 1 calc R U . . .
H8B H 0.307058 0.631213 0.207653 0.027 Uiso 1 1 calc R U . . .
O9 O 0.2204(5) 0.0444(3) 0.5847(2) 0.0512(17) Uani 1 1 d . . . . .
N9 N 0.3604(4) 0.6968(3) 0.1215(2) 0.0263(14) Uani 1 1 d . . . . .
C9 C 0.1869(5) 0.6250(3) 0.2380(2) 0.0181(15) Uani 1 1 d . U . . .
O10 O 0.2037(6) 0.0233(3) 0.4990(3) 0.062(2) Uani 1 1 d . . . . .
N10 N 0.3682(4) 0.7550(2) 0.3888(2) 0.0196(13) Uani 1 1 d . . . . .
C10 C 0.1733(4) 0.6795(3) 0.2557(2) 0.0144(14) Uani 1 1 d . U . . .

loop_
_atom_site_aniso_label
_atom_site_aniso_U_11
_atom_site_aniso_U_22
_atom_site_aniso_U_33
_atom_site_aniso_U_23
_atom_site_aniso_U_13
_atom_site_aniso_U_12
Cu1 0.0161(4) 0.0187(4) 0.0072(4) -0.0003(3) 0.0054(3) 0.0017(3)
Cl1 0.0338(10) 0.0220(10) 0.0264(10) 0.0077(8) 0.0122(8) 0.0045(8)
O1 0.017(2) 0.024(3) 0.011(2) 0.007(2) 0.0092(18) 0.0027(19)
N1 0.018(3) 0.018(3) 0.009(3) 0.003(2) 0.007(2) 0.002(2)
C1 0.023(3) 0.020(4) 0.010(3) 0.006(3) 0.010(3) 0.006(3)
O11 0.037(3) 0.051(4) 0.057(4) 0.019(3) 0.018(3) 0.001(3)
N11 0.018(3) 0.031(4) 0.013(3) 0.005(3) 0.007(2) 0.003(3)
C11 0.016(3) 0.023(3) 0.002(3) 0.001(2) 0.001(2) -0.001(2)
O12 0.042(4) 0.046(4) 0.035(3) 0.003(3) 0.012(3) 0.000(3)
N12 0.029(3) 0.034(4) 0.019(3) -0.001(3) 0.004(3) -0.014(3)
C12 0.012(3) 0.040(5) 0.006(3) 0.005(3) -0.003(2) -0.003(3)
O13 0.051(4) 0.055(4) 0.041(4) 0.011(3) 0.020(3) 0.014(3)
N13 0.013(3) 0.043(4) 0.008(3) -0.006(3) 0.002(2) -0.006(3)
C13 0.024(4) 0.039(5) 0.010(3) 0.009(3) -0.007(3) -0.009(3)
O14 0.058(4) 0.050(4) 0.034(4) -0.004(3) -0.001(3) -0.005(3)
N14 0.023(3) 0.057(5) 0.009(3) -0.001(3) 0.001(2) 0.007(3)
C14 0.032(4) 0.030(4) 0.012(4) 0.002(3) -0.001(3) -0.003(3)
N15 0.030(3) 0.038(4) 0.005(3) -0.006(3) 0.001(2) -0.015(3)
C15 0.017(3) 0.026(3) 0.009(3) 0.006(2) 0.000(2) -0.001(2)
N16 0.013(3) 0.022(3) 0.007(3) 0.002(2) 0.002(2) 0.000(2)
C16 0.020(3) 0.030(4) 0.011(3) -0.003(3) 0.007(3) -0.003(3)
N17 0.020(3) 0.022(3) 0.010(3) 0.001(2) 0.007(2) 0.000(2)
C17 0.016(3) 0.019(3) 0.013(3) 0.001(2) 0.005(2) -0.001(2)
N18 0.013(3) 0.019(3) 0.009(3) -0.002(2) 0.003(2) 0.003(2)
C18 0.030(4) 0.026(4) 0.016(4) -0.005(3) 0.011(3) -0.007(3)
N19 0.016(3) 0.108(7) 0.018(4) 0.014(4) 0.003(3) -0.007(4)
C19 0.032(4) 0.021(4) 0.030(4) -0.007(3) 0.015(3) -0.002(3)
N20 0.016(3) 0.025(3) 0.009(3) 0.000(2) 0.005(2) -0.002(2)
C20 0.025(4) 0.024(4) 0.023(4) 0.000(3) 0.013(3) 0.001(3)
N21 0.018(3) 0.061(5) 0.009(3) -0.001(3) 0.004(2) 0.011(3)
C21 0.021(3) 0.027(4) 0.015(4) 0.001(3) 0.010(3) -0.004(3)
Cu2 0.0124(4) 0.0258(5) 0.0053(4) 0.0005(3) 0.0006(3) 0.0037(3)
Cl2 0.0327(11) 0.0464(13) 0.0323(11) 0.0060(9) -0.0071(8) -0.0184(9)
O2 0.015(2) 0.024(3) 0.008(2) -0.0042(19) -0.0021(17) 0.0011(19)
N2 0.016(3) 0.022(3) 0.014(3) 0.001(2) 0.006(2) 0.000(2)
C2 0.020(3) 0.016(4) 0.014(3) 0.003(3) 0.009(3) 0.001(3)
N22 0.015(3) 0.031(4) 0.009(3) -0.003(2) 0.000(2) 0.008(2)
C22 0.023(4) 0.021(4) 0.017(4) 0.003(3) 0.006(3) 0.006(3)
N23 0.017(3) 0.042(4) 0.009(3) -0.009(3) 0.006(2) -0.005(3)
C23 0.015(3) 0.021(4) 0.017(4) -0.001(3) 0.012(3) 0.001(3)
N24 0.013(3) 0.099(6) 0.010(3) -0.010(3) -0.002(3) 0.005(3)
C24 0.022(4) 0.026(4) 0.029(4) 0.004(3) 0.010(3) 0.008(3)
N25 0.023(3) 0.039(5) 0.022(4) -0.015(3) -0.005(3) -0.007(3)
C25 0.031(4) 0.020(4) 0.036(5) 0.001(3) 0.015(3) 0.002(3)
N26 0.054(5) 0.043(5) 0.041(5) 0.000(4) 0.005(4) 0.001(4)
C26 0.032(4) 0.021(4) 0.023(4) -0.005(3) 0.014(3) -0.009(3)
C27 0.020(3) 0.024(4) 0.012(3) 0.002(3) 0.007(3) -0.007(3)
C28 0.022(4) 0.033(5) 0.018(4) -0.003(3) 0.007(3) 0.005(3)
C29 0.042(5) 0.016(4) 0.015(4) 0.004(3) 0.009(3) 0.013(3)
C30 0.051(6) 0.040(6) 0.047(6) 0.009(4) 0.033(4) 0.015(4)
C31 0.091(8) 0.025(5) 0.076(8) 0.014(5) 0.052(6) 0.012(5)
Cu3 0.0123(4) 0.0576(7) 0.0082(4) -0.0082(4) 0.0006(3) -0.0070(4)
Cl3 0.0159(9) 0.0460(13) 0.0478(13) -0.0098(10) -0.0035(8) 0.0062(8)
O3 0.017(2) 0.028(3) 0.008(2) -0.0008(19) 0.0007(18) 0.001(2)
N3 0.013(3) 0.019(3) 0.012(3) 0.004(2) 0.009(2) -0.003(2)
C3 0.016(3) 0.021(4) 0.013(3) 0.003(3) 0.010(3) 0.005(3)
C32 0.075(7) 0.025(5) 0.054(6) 0.001(4) 0.041(5) -0.010(5)
C33 0.042(5) 0.032(5) 0.020(4) 0.002(3) 0.014(3) 0.001(4)
C34 0.017(3) 0.038(5) 0.005(3) 0.003(3) -0.001(3) 0.005(3)
C35 0.017(3) 0.027(3) 0.006(3) 0.002(2) 0.004(2) 0.001(2)
C36 0.022(4) 0.035(5) 0.008(3) 0.001(3) -0.001(3) -0.006(3)
C37 0.038(4) 0.033(5) 0.011(4) 0.001(3) 0.004(3) -0.005(4)
C38 0.031(4) 0.027(4) 0.013(4) 0.001(3) 0.003(3) 0.007(3)
C39 0.022(4) 0.028(4) 0.010(3) -0.003(3) -0.002(3) 0.006(3)
C40 0.016(3) 0.031(3) 0.009(3) -0.006(3) 0.000(2) -0.005(3)
C41 0.013(3) 0.040(5) 0.005(3) -0.007(3) 0.000(2) -0.003(3)
C42 0.015(3) 0.029(3) 0.002(3) -0.004(2) 0.001(2) -0.004(2)
C43 0.014(3) 0.029(3) 0.008(3) -0.007(3) 0.002(2) -0.004(2)
C44 0.019(3) 0.035(5) 0.012(3) -0.008(3) -0.003(3) -0.002(3)
C45 0.012(3) 0.047(5) 0.013(4) -0.015(3) -0.006(3) 0.003(3)
C46 0.013(3) 0.037(5) 0.014(4) -0.014(3) -0.003(3) -0.006(3)
C47 0.019(3) 0.031(4) 0.008(3) 0.003(3) 0.003(3) 0.001(3)
C48 0.010(3) 0.029(4) 0.010(3) 0.003(3) 0.003(2) -0.001(3)
C49 0.011(3) 0.013(4) 0.012(3) 0.001(3) 0.007(2) 0.001(2)
C50 0.015(3) 0.021(4) 0.004(3) -0.001(3) 0.005(2) 0.000(3)
C51 0.013(3) 0.023(4) 0.021(4) -0.010(3) 0.004(3) -0.003(3)
C52 0.021(4) 0.018(4) 0.034(4) -0.012(3) 0.014(3) -0.004(3)
C53 0.015(3) 0.020(4) 0.022(4) 0.002(3) 0.006(3) 0.001(3)
C54 0.014(3) 0.018(4) 0.006(3) -0.003(3) 0.002(2) -0.003(3)
C55 0.020(4) 0.042(5) 0.012(3) -0.004(3) 0.003(3) -0.008(3)
C56 0.028(4) 0.049(6) 0.015(4) -0.008(4) 0.004(3) -0.003(4)
C57 0.052(6) 0.049(6) 0.033(5) -0.012(4) 0.020(4) -0.003(5)
C58 0.067(7) 0.062(7) 0.049(6) -0.016(5) 0.029(5) 0.002(6)
C59 0.072(8) 0.057(7) 0.046(6) -0.008(5) 0.019(5) 0.025(6)
C60 0.032(5) 0.080(8) 0.021(4) -0.005(4) 0.006(3) 0.017(5)
C61 0.024(4) 0.043(5) 0.005(3) -0.004(3) 0.004(3) -0.009(3)
C62 0.029(4) 0.033(5) 0.005(3) -0.004(3) 0.004(3) -0.007(3)
C63 0.039(4) 0.050(6) 0.004(3) 0.003(3) 0.003(3) -0.009(4)
C64 0.049(4) 0.032(4) 0.015(3) 0.003(3) 0.006(3) -0.007(3)
C65 0.043(4) 0.045(4) 0.020(3) 0.010(3) 0.006(3) -0.017(3)
C66 0.030(3) 0.043(4) 0.013(3) 0.002(3) 0.002(3) -0.010(3)
C67 0.016(3) 0.026(4) 0.012(3) -0.001(3) 0.000(3) 0.005(3)
C68 0.022(3) 0.012(4) 0.021(4) 0.001(3) 0.012(3) 0.002(3)
C69 0.027(4) 0.034(5) 0.027(4) 0.010(4) 0.008(3) 0.008(3)
C70 0.044(5) 0.016(4) 0.043(5) 0.013(4) 0.022(4) 0.006(4)
C71 0.039(5) 0.018(4) 0.038(5) -0.004(4) 0.020(4) -0.002(3)
C72 0.024(4) 0.024(4) 0.024(4) -0.004(3) 0.015(3) -0.004(3)
C73 0.020(3) 0.025(4) 0.015(4) -0.001(3) 0.004(3) -0.005(3)
C74 0.019(3) 0.015(4) 0.013(3) 0.000(3) 0.007(3) -0.003(3)
C75 0.033(4) 0.029(5) 0.024(4) -0.002(3) 0.009(3) -0.004(3)
C76 0.047(5) 0.022(4) 0.038(5) 0.007(4) 0.018(4) 0.000(4)
C77 0.034(4) 0.036(5) 0.027(4) 0.012(4) 0.016(3) 0.010(4)
C78 0.023(4) 0.028(4) 0.015(4) 0.004(3) 0.009(3) 0.008(3)
Cu4 0.0136(4) 0.0176(4) 0.0058(4) -0.0014(3) 0.0013(3) -0.0006(3)
Cl4 0.0292(10) 0.0272(12) 0.0739(16) -0.0253(11) 0.0006(10) 0.0007(8)
O4 0.012(2) 0.024(3) 0.012(2) -0.0025(19) 0.0028(17) -0.0027(19)
N4 0.017(2) 0.024(3) 0.004(2) -0.001(2) 0.0000(19) 0.005(2)
C4 0.024(4) 0.019(4) 0.015(3) 0.002(3) 0.009(3) 0.004(3)
O5 0.067(5) 0.020(4) 0.134(8) 0.011(4) -0.002(5) -0.014(3)
N5 0.027(3) 0.016(3) 0.014(3) 0.004(2) 0.003(2) 0.003(2)
C5 0.027(4) 0.017(4) 0.016(4) 0.001(3) 0.009(3) 0.000(3)
O6 0.072(5) 0.159(9) 0.087(6) -0.084(6) 0.065(5) -0.065(6)
N6 0.017(2) 0.025(3) 0.004(2) 0.000(2) 0.0021(19) 0.001(2)
C6 0.029(4) 0.021(4) 0.021(4) 0.008(3) 0.014(3) 0.007(3)
O7 0.040(4) 0.041(4) 0.062(4) -0.004(3) 0.014(3) 0.014(3)
N7 0.014(3) 0.018(3) 0.011(3) -0.001(2) 0.002(2) -0.003(2)
C7 0.020(3) 0.022(4) 0.015(4) 0.004(3) 0.006(3) 0.005(3)
O8 0.076(5) 0.050(5) 0.048(4) 0.002(3) 0.012(4) 0.010(4)
N8 0.015(3) 0.029(3) 0.011(3) 0.003(2) 0.008(2) 0.004(3)
C8 0.028(4) 0.026(4) 0.015(4) 0.000(3) 0.009(3) 0.004(3)
O9 0.077(5) 0.051(4) 0.025(3) 0.006(3) 0.008(3) -0.004(3)
N9 0.014(3) 0.034(4) 0.030(4) -0.004(3) 0.002(3) 0.000(3)
C9 0.020(3) 0.026(3) 0.008(3) 0.002(2) 0.002(2) -0.002(3)
O10 0.103(6) 0.043(4) 0.038(4) -0.017(3) 0.014(4) -0.003(4)
N10 0.013(3) 0.025(3) 0.018(3) -0.012(3) -0.003(2) 0.001(2)
C10 0.015(3) 0.024(3) 0.004(3) 0.002(2) 0.001(2) 0.000(2)

loop_
_atom_type_symbol
_atom_type_description
_atom_type_scat_dispersion_real
_atom_type_scat_dispersion_imag
_atom_type_scat_source
C C 0.0033 0.0016 'International Tables Vol C Tables 4.2.6.8 and 6.1.1.4'
H H 0.0000 0.0000 'International Tables Vol C Tables 4.2.6.8 and 6.1.1.4'
Cl Cl 0.1484 0.1585 'International Tables Vol C Tables 4.2.6.8 and 6.1.1.4'
Cu Cu 0.3201 1.2651 'International Tables Vol C Tables 4.2.6.8 and 6.1.1.4'
N N 0.0061 0.0033 'International Tables Vol C Tables 4.2.6.8 and 6.1.1.4'
O O 0.0106 0.0060 'International Tables Vol C Tables 4.2.6.8 and 6.1.1.4'

loop_
_geom_angle_atom_site_label_1
_geom_angle_atom_site_label_2
_geom_angle_atom_site_label_3
_geom_angle
_geom_angle_site_symmetry_1
_geom_angle_site_symmetry_3
_geom_angle_publ_flag
N1 Cu1 O1 93.76(18) . . ?
N2 Cu1 O1 97.02(19) . . ?
N2 Cu1 N1 82.2(2) . . ?
N2 Cu1 N3 163.0(2) . . ?
N3 Cu1 O1 90.93(19) . . ?
N3 Cu1 N1 82.3(2) . . ?
N7 Cu1 O1 94.38(19) . . ?
N7 Cu1 N1 171.3(2) . . ?
N7 Cu1 N2 93.7(2) . . ?
N7 Cu1 N3 100.7(2) . . ?
C3 O1 Cu1 111.0(4) . . ?
C1 N1 Cu1 109.1(4) . . ?
C16 N1 Cu1 106.2(4) . . ?
C16 N1 C1 108.2(5) . . ?
C22 N1 Cu1 107.7(4) . . ?
C22 N1 C1 112.7(5) . . ?
C22 N1 C16 112.7(5) . . ?
N1 C1 H1A 108.6 . . ?
N1 C1 H1B 108.6 . . ?
N1 C1 C2 114.5(5) . . ?
H1A C1 H1B 107.6 . . ?
C2 C1 H1A 108.6 . . ?
C2 C1 H1B 108.6 . . ?
H11A O11 H11B 104.5 . . ?
N12 N11 N10 176.1(7) . . ?
C12 C11 C15 120.8(6) . . ?
C12 C11 C10 119.9(6) . . ?
C10 C11 C15 119.2(6) . . ?
H12A O12 H12B 104.5 . . ?
C11 C12 H12 120.2 . . ?
C13 C12 C11 119.5(6) . . ?
C13 C12 H12 120.2 . . ?
H13A O13 H13B 104.5 . . ?
C40 N13 Cu3 108.7(4) . . ?
C55 N13 Cu3 107.9(4) . . ?
C55 N13 C40 109.2(5) . . ?
C55 N13 C61 110.9(5) . . ?
C61 N13 Cu3 108.1(4) . . ?
C61 N13 C40 112.0(5) . . ?
C12 C13 C14 121.9(7) . . ?
C12 C13 Cl2 119.1(6) . . ?
C14 C13 Cl2 119.1(6) . . ?
H14A O14 H14B 104.6 . . ?
C56 N14 Cu3 114.0(5) . . ?
C60 N14 Cu3 128.3(6) . . ?
C60 N14 C56 117.5(8) . . ?
C13 C14 H14 120.2 . . ?
C13 C14 C9 119.7(7) . . ?
C9 C14 H14 120.2 . . ?
C62 N15 Cu3 113.3(5) . . ?
C66 N15 Cu3 126.4(6) . . ?
C66 N15 C62 120.0(7) . . ?
C11 C15 H15A 108.7 . . ?
C11 C15 H15B 108.7 . . ?
C11 C15 N4 114.3(5) . . ?
H15A C15 H15B 107.6 . . ?
N4 C15 H15A 108.7 . . ?
N4 C15 H15B 108.7 . . ?
C54 N16 Cu4 109.7(4) . . ?
C67 N16 C54 107.8(5) . . ?
C67 N16 Cu4 107.7(4) . . ?
C73 N16 C54 111.6(5) . . ?
C73 N16 C67 112.4(5) . . ?
C73 N16 Cu4 107.6(4) . . ?
N1 C16 H16A 109.5 . . ?
N1 C16 H16B 109.5 . . ?
N1 C16 C17 110.7(5) . . ?
H16A C16 H16B 108.1 . . ?
C17 C16 H16A 109.5 . . ?
C17 C16 H16B 109.5 . . ?
C68 N17 Cu4 114.1(4) . . ?
C72 N17 C68 119.5(6) . . ?
C72 N17 Cu4 126.4(5) . . ?
C18 C17 C16 123.6(6) . . ?
N2 C17 C16 115.0(6) . . ?
N2 C17 C18 121.4(6) . . ?
C74 N18 Cu4 113.5(4) . . ?
C78 N18 C74 118.3(6) . . ?
C78 N18 Cu4 127.8(5) . . ?
C17 C18 H18 120.5 . . ?
C19 C18 C17 119.0(7) . . ?
C19 C18 H18 120.5 . . ?
N20 N19 Cu3 130.5(5) . . ?
C18 C19 H19 120.0 . . ?
C18 C19 C20 120.1(7) . . ?
C20 C19 H19 120.0 . . ?
N21 N20 N19 175.2(7) . . ?
C19 C20 H20 120.8 . . ?
C19 C20 C21 118.4(7) . . ?
C21 C20 H20 120.8 . . ?
C20 C21 H21 118.9 . . ?
N2 C21 C20 122.2(6) . . ?
N2 C21 H21 118.9 . . ?
N5 Cu2 N4 82.1(2) . . ?
N5 Cu2 N6 164.2(2) . . ?
N6 Cu2 N4 82.9(2) . . ?
N10 Cu2 N4 178.5(2) . . ?
N10 Cu2 N5 99.3(2) . . ?
N10 Cu2 N6 95.7(2) . . ?
C17 N2 Cu1 114.7(4) . . ?
C21 N2 Cu1 126.4(5) . . ?
C21 N2 C17 118.9(6) . . ?
C3 C2 C1 118.6(6) . . ?
C7 C2 C1 120.3(6) . . ?
C7 C2 C3 120.9(6) . . ?
N23 N22 Cu4 122.5(5) . . ?
N1 C22 H22A 109.7 . . ?
N1 C22 H22B 109.7 . . ?
N1 C22 C23 110.0(5) . . ?
H22A C22 H22B 108.2 . . ?
C23 C22 H22A 109.7 . . ?
C23 C22 H22B 109.7 . . ?
N24 N23 N22 175.1(7) . . ?
C24 C23 C22 123.5(6) . . ?
N3 C23 C22 114.4(6) . . ?
N3 C23 C24 122.1(6) . . ?
C23 C24 H24 120.1 . . ?
C23 C24 C25 119.8(7) . . ?
C25 C24 H24 120.1 . . ?
O5 N25 O6 122.0(9) . . ?
O5 N25 O7 119.3(8) . . ?
O7 N25 O6 118.6(8) . . ?
C24 C25 H25 120.7 . . ?
C26 C25 C24 118.7(7) . . ?
C26 C25 H25 120.7 . . ?
O8 N26 O9 120.8(8) . . ?
O10 N26 O8 119.0(8) . . ?
O10 N26 O9 120.2(8) . . ?
C25 C26 H26 120.3 . . ?
C25 C26 C27 119.3(7) . . ?
C27 C26 H26 120.3 . . ?
C26 C27 H27 118.7 . . ?
N3 C27 C26 122.5(6) . . ?
N3 C27 H27 118.7 . . ?
H28A C28 H28B 108.2 . . ?
C29 C28 H28A 109.7 . . ?
C29 C28 H28B 109.7 . . ?
N4 C28 H28A 109.7 . . ?
N4 C28 H28B 109.7 . . ?
N4 C28 C29 109.8(6) . . ?
C30 C29 C28 121.2(7) . . ?
N5 C29 C28 116.9(6) . . ?
N5 C29 C30 121.8(7) . . ?
C29 C30 H30 120.2 . . ?
C29 C30 C31 119.6(8) . . ?
C31 C30 H30 120.2 . . ?
C30 C31 H31 120.8 . . ?
C30 C31 C32 118.5(8) . . ?
C32 C31 H31 120.8 . . ?
N14 Cu3 N13 82.4(2) . . ?
N14 Cu3 N15 163.8(3) . . ?
N15 Cu3 N13 83.0(2) . . ?
N19 Cu3 N13 172.6(3) . . ?
N19 Cu3 N14 95.8(3) . . ?
N19 Cu3 N15 99.5(3) . . ?
C23 N3 Cu1 114.9(4) . . ?
C27 N3 Cu1 127.1(4) . . ?
C27 N3 C23 117.6(6) . . ?
O1 C3 C2 120.3(6) . . ?
O1 C3 C4 121.3(6) . . ?
C4 C3 C2 118.4(6) . . ?
C31 C32 H32 120.4 . . ?
C33 C32 C31 119.1(9) . . ?
C33 C32 H32 120.4 . . ?
C32 C33 H33 119.3 . . ?
N5 C33 C32 121.5(8) . . ?
N5 C33 H33 119.3 . . ?
H34A C34 H34B 108.1 . . ?
C35 C34 H34A 109.6 . . ?
C35 C34 H34B 109.6 . . ?
N4 C34 H34A 109.6 . . ?
N4 C34 H34B 109.6 . . ?
N4 C34 C35 110.3(5) . . ?
C36 C35 C34 123.5(6) . . ?
N6 C35 C34 115.4(6) . . ?
N6 C35 C36 121.0(6) . . ?
C35 C36 H36 120.1 . . ?
C35 C36 C37 119.8(7) . . ?
C37 C36 H36 120.1 . . ?
C36 C37 H37 120.8 . . ?
C38 C37 C36 118.5(7) . . ?
C38 C37 H37 120.8 . . ?
C37 C38 H38 120.1 . . ?
C37 C38 C39 119.7(7) . . ?
C39 C38 H38 120.1 . . ?
C38 C39 H39 119.1 . . ?
N6 C39 C38 121.7(7) . . ?
N6 C39 H39 119.1 . . ?
N13 C40 H40A 108.7 . . ?
N13 C40 H40B 108.7 . . ?
H40A C40 H40B 107.6 . . ?
C41 C40 N13 114.3(5) . . ?
C41 C40 H40A 108.7 . . ?
C41 C40 H40B 108.7 . . ?
C42 C41 C40 121.3(6) . . ?
C46 C41 C40 119.4(6) . . ?
C46 C41 C42 119.3(7) . . ?
O3 C42 C41 116.0(6) . . ?
O3 C42 C43 123.9(6) . . ?
C43 C42 C41 120.0(6) . . ?
C42 C43 C47 123.0(6) . . ?
C44 C43 C42 118.7(6) . . ?
C44 C43 C47 118.2(6) . . ?
C43 C44 H44 119.7 . . ?
C43 C44 C45 120.6(7) . . ?
C45 C44 H44 119.7 . . ?
C44 C45 Cl3 119.0(6) . . ?
C46 C45 Cl3 120.1(5) . . ?
C46 C45 C44 120.9(7) . . ?
C41 C46 H46 119.9 . . ?
C45 C46 C41 120.2(6) . . ?
C45 C46 H46 119.9 . . ?
C43 C47 H47A 108.4 . . ?
C43 C47 H47B 108.4 . . ?
C43 C47 C48 115.3(5) . . ?
H47A C47 H47B 107.5 . . ?
C48 C47 H47A 108.4 . . ?
C48 C47 H47B 108.4 . . ?
C49 C48 C47 118.4(6) . . ?
C53 C48 C47 121.5(6) . . ?
C53 C48 C49 120.1(6) . . ?
C48 C49 C50 119.0(6) . . ?
O4 C49 C48 120.9(5) . . ?
O4 C49 C50 120.1(5) . . ?
C49 C50 C54 118.0(6) . . ?
C51 C50 C49 120.1(6) . . ?
C51 C50 C54 121.8(6) . . ?
C50 C51 H51 120.0 . . ?
C50 C51 C52 120.1(6) . . ?
C52 C51 H51 120.0 . . ?
C51 C52 C53 121.1(6) . . ?
C51 C52 Cl4 120.2(5) . . ?
C53 C52 Cl4 118.7(6) . . ?
C48 C53 C52 119.6(6) . . ?
C48 C53 H53 120.2 . . ?
C52 C53 H53 120.2 . . ?
N16 C54 H54A 108.8 . . ?
N16 C54 H54B 108.8 . . ?
C50 C54 N16 113.9(5) . . ?
C50 C54 H54A 108.8 . . ?
C50 C54 H54B 108.8 . . ?
H54A C54 H54B 107.7 . . ?
N13 C55 H55A 109.7 . . ?
N13 C55 H55B 109.7 . . ?
N13 C55 C56 110.1(6) . . ?
H55A C55 H55B 108.2 . . ?
C56 C55 H55A 109.7 . . ?
C56 C55 H55B 109.7 . . ?
N14 C56 C55 114.4(7) . . ?
N14 C56 C57 122.3(8) . . ?
C57 C56 C55 123.1(7) . . ?
C56 C57 H57 120.4 . . ?
C58 C57 C56 119.2(9) . . ?
C58 C57 H57 120.4 . . ?
C57 C58 H58 120.0 . . ?
C57 C58 C59 120.0(10) . . ?
C59 C58 H58 120.0 . . ?
C58 C59 H59 120.7 . . ?
C58 C59 C60 118.6(9) . . ?
C60 C59 H59 120.7 . . ?
N14 C60 C59 122.3(9) . . ?
N14 C60 H60 118.8 . . ?
C59 C60 H60 118.8 . . ?
N13 C61 H61A 109.7 . . ?
N13 C61 H61B 109.7 . . ?
N13 C61 C62 109.7(6) . . ?
H61A C61 H61B 108.2 . . ?
C62 C61 H61A 109.7 . . ?
C62 C61 H61B 109.7 . . ?
N15 C62 C61 116.0(7) . . ?
N15 C62 C63 120.4(7) . . ?
C63 C62 C61 123.6(7) . . ?
C62 C63 H63 120.4 . . ?
C62 C63 C64 119.1(8) . . ?
C64 C63 H63 120.4 . . ?
C63 C64 H64 120.4 . . ?
C63 C64 C65 119.3(8) . . ?
C65 C64 H64 120.4 . . ?
C64 C65 H65 120.6 . . ?
C66 C65 C64 118.7(8) . . ?
C66 C65 H65 120.6 . . ?
N15 C66 C65 122.4(8) . . ?
N15 C66 H66 118.8 . . ?
C65 C66 H66 118.8 . . ?
N16 C67 H67A 109.7 . . ?
N16 C67 H67B 109.7 . . ?
N16 C67 C68 109.8(5) . . ?
H67A C67 H67B 108.2 . . ?
C68 C67 H67A 109.7 . . ?
C68 C67 H67B 109.7 . . ?
N17 C68 C67 116.0(6) . . ?
N17 C68 C69 120.6(6) . . ?
C69 C68 C67 123.4(6) . . ?
C68 C69 H69 120.4 . . ?
C68 C69 C70 119.2(7) . . ?
C70 C69 H69 120.4 . . ?
C69 C70 H70 120.4 . . ?
C71 C70 C69 119.2(7) . . ?
C71 C70 H70 120.4 . . ?
C70 C71 H71 119.9 . . ?
C70 C71 C72 120.2(7) . . ?
C72 C71 H71 119.9 . . ?
N17 C72 C71 121.4(7) . . ?
N17 C72 H72 119.3 . . ?
C71 C72 H72 119.3 . . ?
N16 C73 H73A 109.8 . . ?
N16 C73 H73B 109.8 . . ?
N16 C73 C74 109.5(5) . . ?
H73A C73 H73B 108.2 . . ?
C74 C73 H73A 109.8 . . ?
C74 C73 H73B 109.8 . . ?
N18 C74 C73 115.8(6) . . ?
N18 C74 C75 121.7(6) . . ?
C75 C74 C73 122.5(6) . . ?
C74 C75 H75 120.4 . . ?
C76 C75 C74 119.2(7) . . ?
C76 C75 H75 120.4 . . ?
C75 C76 H76 120.4 . . ?
C75 C76 C77 119.3(7) . . ?
C77 C76 H76 120.4 . . ?
C76 C77 H77 120.9 . . ?
C78 C77 C76 118.2(7) . . ?
C78 C77 H77 120.9 . . ?
N18 C78 C77 123.3(7) . . ?
N18 C78 H78 118.4 . . ?
C77 C78 H78 118.4 . . ?
N16 Cu4 O4 93.22(18) . . ?
N17 Cu4 N16 82.8(2) . . ?
N17 Cu4 N18 163.4(2) . . ?
N17 Cu4 O4 95.92(19) . . ?
N18 Cu4 N16 82.4(2) . . ?
N18 Cu4 O4 92.56(19) . . ?
N22 Cu4 N16 170.6(2) . . ?
N22 Cu4 N17 95.2(2) . . ?
N22 Cu4 N18 98.1(2) . . ?
N22 Cu4 O4 96.16(19) . . ?
C49 O4 Cu4 109.4(3) . . ?
C15 N4 Cu2 108.3(4) . . ?
C28 N4 C15 107.9(5) . . ?
C28 N4 Cu2 107.0(4) . . ?
C34 N4 C15 113.3(5) . . ?
C34 N4 Cu2 108.1(4) . . ?
C34 N4 C28 112.0(5) . . ?
C3 C4 C8 118.6(6) . . ?
C5 C4 C3 120.2(6) . . ?
C5 C4 C8 121.2(6) . . ?
C29 N5 Cu2 112.5(5) . . ?
C33 N5 Cu2 127.5(5) . . ?
C33 N5 C29 119.4(6) . . ?
C4 C5 H5 120.3 . . ?
C6 C5 C4 119.4(7) . . ?
C6 C5 H5 120.3 . . ?
C35 N6 Cu2 113.6(4) . . ?
C39 N6 Cu2 126.9(5) . . ?
C39 N6 C35 119.2(6) . . ?
C5 C6 Cl1 119.6(6) . . ?
C5 C6 C7 122.2(6) . . ?
C7 C6 Cl1 118.0(5) . . ?
N8 N7 Cu1 122.5(4) . . ?
C2 C7 C6 118.6(6) . . ?
C2 C7 H7 120.7 . . ?
C6 C7 H7 120.7 . . ?
N9 N8 N7 176.0(7) . . ?
C4 C8 H8A 108.4 . . ?
C4 C8 H8B 108.4 . . ?
C4 C8 C9 115.6(6) . . ?
H8A C8 H8B 107.4 . . ?
C9 C8 H8A 108.4 . . ?
C9 C8 H8B 108.4 . . ?
C14 C9 C8 118.4(6) . . ?
C10 C9 C14 119.8(6) . . ?
C10 C9 C8 121.8(6) . . ?
N11 N10 Cu2 125.3(5) . . ?
O2 C10 C11 116.3(6) . . ?
O2 C10 C9 124.6(6) . . ?
C9 C10 C11 119.1(6) . . ?

loop_
_geom_bond_atom_site_label_1
_geom_bond_atom_site_label_2
_geom_bond_distance
_geom_bond_site_symmetry_2
_geom_bond_publ_flag
Cu1 O1 2.219(4) . ?
Cu1 N1 2.060(5) . ?
Cu1 N2 1.998(6) . ?
Cu1 N3 2.001(5) . ?
Cu1 N7 1.998(5) . ?
Cl1 C6 1.749(7) . ?
O1 C3 1.327(8) . ?
N1 C1 1.488(8) . ?
N1 C16 1.487(9) . ?
N1 C22 1.485(8) . ?
C1 H1A 0.9900 . ?
C1 H1B 0.9900 . ?
C1 C2 1.509(9) . ?
O11 H11A 0.8701 . ?
O11 H11B 0.8700 . ?
N11 N12 1.166(8) . ?
N11 N10 1.204(8) . ?
C11 C12 1.407(9) . ?
C11 C15 1.485(10) . ?
C11 C10 1.418(9) . ?
O12 H12A 0.8698 . ?
O12 H12B 0.8701 . ?
C12 H12 0.9500 . ?
C12 C13 1.361(11) . ?
O13 H13A 0.8706 . ?
O13 H13B 0.8696 . ?
N13 Cu3 2.016(5) . ?
N13 C40 1.515(8) . ?
N13 C55 1.475(10) . ?
N13 C61 1.489(9) . ?
C13 C14 1.388(11) . ?
C13 Cl2 1.761(7) . ?
O14 H14A 0.8698 . ?
O14 H14B 0.8694 . ?
N14 Cu3 2.003(7) . ?
N14 C56 1.365(10) . ?
N14 C60 1.347(10) . ?
C14 H14 0.9500 . ?
C14 C9 1.401(10) . ?
N15 Cu3 2.004(6) . ?
N15 C62 1.359(9) . ?
N15 C66 1.331(9) . ?
C15 H15A 0.9900 . ?
C15 H15B 0.9900 . ?
C15 N4 1.507(8) . ?
N16 C54 1.507(8) . ?
N16 C67 1.491(8) . ?
N16 C73 1.481(8) . ?
N16 Cu4 2.046(5) . ?
C16 H16A 0.9900 . ?
C16 H16B 0.9900 . ?
C16 C17 1.503(9) . ?
N17 C68 1.355(8) . ?
N17 C72 1.352(9) . ?
N17 Cu4 2.002(6) . ?
C17 C18 1.390(10) . ?
C17 N2 1.353(8) . ?
N18 C74 1.359(8) . ?
N18 C78 1.341(8) . ?
N18 Cu4 2.017(5) . ?
C18 H18 0.9500 . ?
C18 C19 1.363(10) . ?
N19 N20 1.187(8) . ?
N19 Cu3 1.941(6) . ?
C19 H19 0.9500 . ?
C19 C20 1.381(10) . ?
N20 N21 1.136(7) . ?
C20 H20 0.9500 . ?
C20 C21 1.385(10) . ?
C21 H21 0.9500 . ?
C21 N2 1.336(9) . ?
Cu2 N4 2.034(5) . ?
Cu2 N5 2.005(6) . ?
Cu2 N6 2.009(6) . ?
Cu2 N10 1.956(5) . ?
O2 C10 1.347(8) . ?
C2 C3 1.422(9) . ?
C2 C7 1.388(9) . ?
N22 N23 1.176(8) . ?
N22 Cu4 1.995(5) . ?
C22 H22A 0.9900 . ?
C22 H22B 0.9900 . ?
C22 C23 1.507(9) . ?
N23 N24 1.163(8) . ?
C23 C24 1.371(10) . ?
C23 N3 1.370(8) . ?
C24 H24 0.9500 . ?
C24 C25 1.384(10) . ?
N25 O5 1.221(9) . ?
N25 O6 1.222(9) . ?
N25 O7 1.222(8) . ?
C25 H25 0.9500 . ?
C25 C26 1.381(10) . ?
N26 O8 1.261(10) . ?
N26 O9 1.274(9) . ?
N26 O10 1.258(9) . ?
C26 H26 0.9500 . ?
C26 C27 1.383(10) . ?
C27 H27 0.9500 . ?
C27 N3 1.350(8) . ?
C28 H28A 0.9900 . ?
C28 H28B 0.9900 . ?
C28 C29 1.501(10) . ?
C28 N4 1.480(9) . ?
C29 C30 1.369(11) . ?
C29 N5 1.343(9) . ?
C30 H30 0.9500 . ?
C30 C31 1.370(13) . ?
C31 H31 0.9500 . ?
C31 C32 1.393(14) . ?
Cl3 C45 1.753(7) . ?
O3 C42 1.354(8) . ?
C3 C4 1.406(10) . ?
C32 H32 0.9500 . ?
C32 C33 1.379(11) . ?
C33 H33 0.9500 . ?
C33 N5 1.332(10) . ?
C34 H34A 0.9900 . ?
C34 H34B 0.9900 . ?
C34 C35 1.504(9) . ?
C34 N4 1.474(9) . ?
C35 C36 1.383(10) . ?
C35 N6 1.361(8) . ?
C36 H36 0.9500 . ?
C36 C37 1.383(10) . ?
C37 H37 0.9500 . ?
C37 C38 1.379(10) . ?
C38 H38 0.9500 . ?
C38 C39 1.385(10) . ?
C39 H39 0.9500 . ?
C39 N6 1.338(9) . ?
C40 H40A 0.9900 . ?
C40 H40B 0.9900 . ?
C40 C41 1.500(10) . ?
C41 C42 1.415(9) . ?
C41 C46 1.401(10) . ?
C42 C43 1.413(10) . ?
C43 C44 1.392(9) . ?
C43 C47 1.507(9) . ?
C44 H44 0.9500 . ?
C44 C45 1.396(10) . ?
C45 C46 1.368(11) . ?
C46 H46 0.9500 . ?
C47 H47A 0.9900 . ?
C47 H47B 0.9900 . ?
C47 C48 1.520(9) . ?
C48 C49 1.405(9) . ?
C48 C53 1.383(10) . ?
C49 C50 1.415(8) . ?
C49 O4 1.329(8) . ?
C50 C51 1.374(9) . ?
C50 C54 1.506(9) . ?
C51 H51 0.9500 . ?
C51 C52 1.378(10) . ?
C52 C53 1.391(10) . ?
C52 Cl4 1.752(7) . ?
C53 H53 0.9500 . ?
C54 H54A 0.9900 . ?
C54 H54B 0.9900 . ?
C55 H55A 0.9900 . ?
C55 H55B 0.9900 . ?
C55 C56 1.516(11) . ?
C56 C57 1.380(12) . ?
C57 H57 0.9500 . ?
C57 C58 1.358(13) . ?
C58 H58 0.9500 . ?
C58 C59 1.377(15) . ?
C59 H59 0.9500 . ?
C59 C60 1.393(14) . ?
C60 H60 0.9500 . ?
C61 H61A 0.9900 . ?
C61 H61B 0.9900 . ?
C61 C62 1.491(10) . ?
C62 C63 1.378(11) . ?
C63 H63 0.9500 . ?
C63 C64 1.386(11) . ?
C64 H64 0.9500 . ?
C64 C65 1.393(12) . ?
C65 H65 0.9500 . ?
C65 C66 1.357(12) . ?
C66 H66 0.9500 . ?
C67 H67A 0.9900 . ?
C67 H67B 0.9900 . ?
C67 C68 1.508(9) . ?
C68 C69 1.388(10) . ?
C69 H69 0.9500 . ?
C69 C70 1.389(11) . ?
C70 H70 0.9500 . ?
C70 C71 1.362(11) . ?
C71 H71 0.9500 . ?
C71 C72 1.366(10) . ?
C72 H72 0.9500 . ?
C73 H73A 0.9900 . ?
C73 H73B 0.9900 . ?
C73 C74 1.504(9) . ?
C74 C75 1.389(10) . ?
C75 H75 0.9500 . ?
C75 C76 1.381(11) . ?
C76 H76 0.9500 . ?
C76 C77 1.398(11) . ?
C77 H77 0.9500 . ?
C77 C78 1.377(11) . ?
C78 H78 0.9500 . ?
Cu4 O4 2.214(4) . ?
C4 C5 1.401(9) . ?
C4 C8 1.513(9) . ?
C5 H5 0.9500 . ?
C5 C6 1.376(10) . ?
C6 C7 1.390(10) . ?
N7 N8 1.204(7) . ?
C7 H7 0.9500 . ?
N8 N9 1.164(8) . ?
C8 H8A 0.9900 . ?
C8 H8B 0.9900 . ?
C8 C9 1.518(9) . ?
C9 C10 1.399(10) . ?

loop_
_geom_torsion_atom_site_label_1
_geom_torsion_atom_site_label_2
_geom_torsion_atom_site_label_3
_geom_torsion_atom_site_label_4
_geom_torsion
_geom_torsion_site_symmetry_1
_geom_torsion_site_symmetry_2
_geom_torsion_site_symmetry_3
_geom_torsion_site_symmetry_4
_geom_torsion_publ_flag
Cu1 O1 C3 C2 50.9(7) . . . . ?
Cu1 O1 C3 C4 -128.3(5) . . . . ?
Cu1 N1 C1 C2 58.6(6) . . . . ?
Cu1 N1 C16 C17 35.2(6) . . . . ?
Cu1 N1 C22 C23 -35.0(6) . . . . ?
Cl1 C6 C7 C2 -172.4(5) . . . . ?
O1 C3 C4 C5 -175.5(6) . . . . ?
O1 C3 C4 C8 2.6(9) . . . . ?
N1 C1 C2 C3 -70.6(8) . . . . ?
N1 C1 C2 C7 114.6(7) . . . . ?
N1 C16 C17 C18 156.8(6) . . . . ?
N1 C16 C17 N2 -25.3(8) . . . . ?
N1 C22 C23 C24 -152.0(6) . . . . ?
N1 C22 C23 N3 29.8(8) . . . . ?
C1 N1 C16 C17 -81.8(6) . . . . ?
C1 N1 C22 C23 85.3(6) . . . . ?
C1 C2 C3 O1 2.1(9) . . . . ?
C1 C2 C3 C4 -178.7(6) . . . . ?
C1 C2 C7 C6 174.7(6) . . . . ?
C11 C12 C13 C14 -2.3(10) . . . . ?
C11 C12 C13 Cl2 177.9(5) . . . . ?
C11 C15 N4 Cu2 70.6(6) . . . . ?
C11 C15 N4 C28 -173.9(5) . . . . ?
C11 C15 N4 C34 -49.3(7) . . . . ?
C12 C11 C15 N4 101.1(7) . . . . ?
C12 C11 C10 O2 -179.4(5) . . . . ?
C12 C11 C10 C9 0.3(9) . . . . ?
C12 C13 C14 C9 1.1(10) . . . . ?
N13 C40 C41 C42 -81.8(7) . . . . ?
N13 C40 C41 C46 100.0(7) . . . . ?
N13 C55 C56 N14 -24.5(8) . . . . ?
N13 C55 C56 C57 160.8(7) . . . . ?
N13 C61 C62 N15 26.9(8) . . . . ?
N13 C61 C62 C63 -153.0(6) . . . . ?
C13 C14 C9 C8 -176.7(6) . . . . ?
C13 C14 C9 C10 0.9(10) . . . . ?
N14 C56 C57 C58 0.0(12) . . . . ?
C14 C9 C10 C11 -1.6(9) . . . . ?
C14 C9 C10 O2 178.2(6) . . . . ?
N15 C62 C63 C64 0.1(10) . . . . ?
C15 C11 C12 C13 178.9(6) . . . . ?
C15 C11 C10 O2 3.3(8) . . . . ?
C15 C11 C10 C9 -177.0(6) . . . . ?
N16 C67 C68 N17 -25.8(8) . . . . ?
N16 C67 C68 C69 154.8(6) . . . . ?
N16 C73 C74 N18 29.3(8) . . . . ?
N16 C73 C74 C75 -150.9(6) . . . . ?
C16 N1 C1 C2 173.7(5) . . . . ?
C16 N1 C22 C23 -151.8(5) . . . . ?
C16 C17 C18 C19 177.4(6) . . . . ?
C16 C17 N2 Cu1 1.2(7) . . . . ?
C16 C17 N2 C21 -179.2(6) . . . . ?
N17 C68 C69 C70 -1.7(11) . . . . ?
C17 C18 C19 C20 2.2(11) . . . . ?
N18 C74 C75 C76 0.7(11) . . . . ?
C18 C17 N2 Cu1 179.2(5) . . . . ?
C18 C17 N2 C21 -1.2(9) . . . . ?
C18 C19 C20 C21 -2.4(11) . . . . ?
C19 C20 C21 N2 0.8(10) . . . . ?
C20 C21 N2 Cu1 -179.5(5) . . . . ?
C20 C21 N2 C17 1.0(10) . . . . ?
Cl2 C13 C14 C9 -179.1(5) . . . . ?
N2 C17 C18 C19 -0.4(10) . . . . ?
C2 C3 C4 C5 5.4(10) . . . . ?
C2 C3 C4 C8 -176.5(6) . . . . ?
C22 N1 C1 C2 -60.9(7) . . . . ?
C22 N1 C16 C17 152.9(5) . . . . ?
C22 C23 C24 C25 -177.3(6) . . . . ?
C22 C23 N3 Cu1 -9.0(7) . . . . ?
C22 C23 N3 C27 177.7(5) . . . . ?
C23 C24 C25 C26 -1.0(11) . . . . ?
C24 C23 N3 Cu1 172.9(5) . . . . ?
C24 C23 N3 C27 -0.5(9) . . . . ?
C24 C25 C26 C27 1.2(10) . . . . ?
C25 C26 C27 N3 -1.0(10) . . . . ?
C26 C27 N3 Cu1 -171.8(5) . . . . ?
C26 C27 N3 C23 0.6(9) . . . . ?
C28 C29 C30 C31 175.4(8) . . . . ?
C28 C29 N5 Cu2 -7.3(8) . . . . ?
C28 C29 N5 C33 -178.8(6) . . . . ?
C29 C28 N4 C15 -82.7(6) . . . . ?
C29 C28 N4 Cu2 33.6(6) . . . . ?
C29 C28 N4 C34 151.9(5) . . . . ?
C29 C30 C31 C32 3.3(15) . . . . ?
C30 C29 N5 Cu2 168.9(6) . . . . ?
C30 C29 N5 C33 -2.6(10) . . . . ?
C30 C31 C32 C33 -2.9(15) . . . . ?
C31 C32 C33 N5 -0.3(13) . . . . ?
Cu3 N13 C40 C41 72.1(6) . . . . ?
Cu3 N13 C55 C56 35.4(6) . . . . ?
Cu3 N13 C61 C62 -33.8(6) . . . . ?
Cu3 N14 C56 C55 0.8(8) . . . . ?
Cu3 N14 C56 C57 175.6(6) . . . . ?
Cu3 N14 C60 C59 -174.6(6) . . . . ?
Cu3 N15 C62 C61 -6.0(7) . . . . ?
Cu3 N15 C62 C63 173.9(5) . . . . ?
Cu3 N15 C66 C65 -172.6(5) . . . . ?
Cl3 C45 C46 C41 175.6(5) . . . . ?
O3 C42 C43 C44 179.6(6) . . . . ?
O3 C42 C43 C47 -3.6(9) . . . . ?
N3 C23 C24 C25 0.7(10) . . . . ?
C3 C2 C7 C6 0.0(10) . . . . ?
C3 C4 C5 C6 -2.9(10) . . . . ?
C3 C4 C8 C9 -93.7(8) . . . . ?
C32 C33 N5 Cu2 -167.0(6) . . . . ?
C32 C33 N5 C29 3.1(11) . . . . ?
C34 C35 C36 C37 -176.5(6) . . . . ?
C34 C35 N6 Cu2 -6.7(7) . . . . ?
C34 C35 N6 C39 178.8(5) . . . . ?
C35 C34 N4 C15 86.4(6) . . . . ?
C35 C34 N4 Cu2 -33.6(6) . . . . ?
C35 C34 N4 C28 -151.2(5) . . . . ?
C35 C36 C37 C38 -2.2(10) . . . . ?
C36 C35 N6 Cu2 175.5(5) . . . . ?
C36 C35 N6 C39 1.1(9) . . . . ?
C36 C37 C38 C39 1.1(10) . . . . ?
C37 C38 C39 N6 1.1(10) . . . . ?
C38 C39 N6 Cu2 -175.9(5) . . . . ?
C38 C39 N6 C35 -2.2(9) . . . . ?
C40 N13 C55 C56 -82.6(6) . . . . ?
C40 N13 C61 C62 85.9(6) . . . . ?
C40 C41 C42 O3 2.2(8) . . . . ?
C40 C41 C42 C43 -174.6(6) . . . . ?
C40 C41 C46 C45 178.0(6) . . . . ?
C41 C42 C43 C44 -3.8(9) . . . . ?
C41 C42 C43 C47 172.9(6) . . . . ?
C42 C41 C46 C45 -0.3(9) . . . . ?
C42 C43 C44 C45 0.8(9) . . . . ?
C42 C43 C47 C48 74.8(8) . . . . ?
C43 C44 C45 Cl3 -175.9(5) . . . . ?
C43 C44 C45 C46 2.5(10) . . . . ?
C43 C47 C48 C49 -90.2(8) . . . . ?
C43 C47 C48 C53 91.9(8) . . . . ?
C44 C43 C47 C48 -108.5(7) . . . . ?
C44 C45 C46 C41 -2.8(10) . . . . ?
C46 C41 C42 O3 -179.6(5) . . . . ?
C46 C41 C42 C43 3.6(9) . . . . ?
C47 C43 C44 C45 -176.0(6) . . . . ?
C47 C48 C49 C50 -178.1(6) . . . . ?
C47 C48 C49 O4 -0.2(9) . . . . ?
C47 C48 C53 C52 179.4(6) . . . . ?
C48 C49 C50 C51 -1.0(9) . . . . ?
C48 C49 C50 C54 -178.9(5) . . . . ?
C48 C49 O4 Cu4 -124.7(5) . . . . ?
C49 C48 C53 C52 1.5(10) . . . . ?
C49 C50 C51 C52 0.7(10) . . . . ?
C49 C50 C54 N16 -71.2(7) . . . . ?
C50 C49 O4 Cu4 53.2(6) . . . . ?
C50 C51 C52 C53 0.7(11) . . . . ?
C50 C51 C52 Cl4 179.3(5) . . . . ?
C51 C50 C54 N16 111.0(7) . . . . ?
C51 C52 C53 C48 -1.8(11) . . . . ?
C53 C48 C49 C50 -0.1(9) . . . . ?
C53 C48 C49 O4 177.8(6) . . . . ?
C54 N16 C67 C68 -85.4(6) . . . . ?
C54 N16 C73 C74 84.5(6) . . . . ?
C54 C50 C51 C52 178.5(6) . . . . ?
C55 N13 C40 C41 -170.4(6) . . . . ?
C55 N13 C61 C62 -151.9(5) . . . . ?
C55 C56 C57 C58 174.3(8) . . . . ?
C56 N14 C60 C59 0.5(11) . . . . ?
C56 C57 C58 C59 -0.1(14) . . . . ?
C57 C58 C59 C60 0.4(15) . . . . ?
C58 C59 C60 N14 -0.6(14) . . . . ?
C60 N14 C56 C55 -175.0(6) . . . . ?
C60 N14 C56 C57 -0.2(11) . . . . ?
C61 N13 C40 C41 -47.2(7) . . . . ?
C61 N13 C55 C56 153.6(5) . . . . ?
C61 C62 C63 C64 179.9(6) . . . . ?
C62 N15 C66 C65 1.2(10) . . . . ?
C62 C63 C64 C65 0.1(10) . . . . ?
C63 C64 C65 C66 0.4(11) . . . . ?
C64 C65 C66 N15 -1.1(11) . . . . ?
C66 N15 C62 C61 179.4(6) . . . . ?
C66 N15 C62 C63 -0.7(10) . . . . ?
C67 N16 C54 C50 172.6(5) . . . . ?
C67 N16 C73 C74 -154.2(5) . . . . ?
C67 C68 C69 C70 177.7(7) . . . . ?
C68 N17 C72 C71 0.5(10) . . . . ?
C68 C69 C70 C71 1.1(11) . . . . ?
C69 C70 C71 C72 0.3(12) . . . . ?
C70 C71 C72 N17 -1.2(11) . . . . ?
C72 N17 C68 C67 -178.6(6) . . . . ?
C72 N17 C68 C69 0.9(10) . . . . ?
C73 N16 C54 C50 -63.5(6) . . . . ?
C73 N16 C67 C68 151.3(5) . . . . ?
C73 C74 C75 C76 -179.1(7) . . . . ?
C74 N18 C78 C77 -0.8(10) . . . . ?
C74 C75 C76 C77 -1.0(11) . . . . ?
C75 C76 C77 C78 0.4(11) . . . . ?
C76 C77 C78 N18 0.5(11) . . . . ?
C78 N18 C74 C73 180.0(6) . . . . ?
C78 N18 C74 C75 0.2(9) . . . . ?
Cu4 N16 C54 C50 55.6(6) . . . . ?
Cu4 N16 C67 C68 33.0(6) . . . . ?
Cu4 N16 C73 C74 -35.9(6) . . . . ?
Cu4 N17 C68 C67 4.7(7) . . . . ?
Cu4 N17 C68 C69 -175.8(5) . . . . ?
Cu4 N17 C72 C71 176.9(5) . . . . ?
Cu4 N18 C74 C73 -7.2(7) . . . . ?
Cu4 N18 C74 C75 173.1(5) . . . . ?
Cu4 N18 C78 C77 -172.5(5) . . . . ?
Cl4 C52 C53 C48 179.5(5) . . . . ?
O4 C49 C50 C51 -178.9(6) . . . . ?
O4 C49 C50 C54 3.2(9) . . . . ?
N4 C28 C29 C30 165.5(7) . . . . ?
N4 C28 C29 N5 -18.3(8) . . . . ?
N4 C34 C35 C36 -154.9(6) . . . . ?
N4 C34 C35 N6 27.4(7) . . . . ?
C4 C5 C6 Cl1 173.8(5) . . . . ?
C4 C5 C6 C7 -1.2(10) . . . . ?
C4 C8 C9 C14 -115.5(7) . . . . ?
C4 C8 C9 C10 66.9(9) . . . . ?
N5 C29 C30 C31 -0.6(13) . . . . ?
C5 C4 C8 C9 84.4(8) . . . . ?
C5 C6 C7 C2 2.6(10) . . . . ?
N6 C35 C36 C37 1.1(10) . . . . ?
C7 C2 C3 O1 176.9(6) . . . . ?
C7 C2 C3 C4 -3.9(10) . . . . ?
C8 C4 C5 C6 179.0(6) . . . . ?
C8 C9 C10 C11 175.9(6) . . . . ?
C8 C9 C10 O2 -4.3(10) . . . . ?
C10 C11 C12 C13 1.6(9) . . . . ?
C10 C11 C15 N4 -81.5(7) . . . . ?
